data_7024002
loop_
_publ_author_name
'Safin, Damir A.'
'Babashkina, Maria G.'
'Robeyns, Koen'
'Rouzi\`eres, Mathieu'
'Cl\'erac, Rodolphe'
'Garcia, Yann'

_publ_section_title
;
 From a mononuclear Ni(II) precursor to antiferromagnetically coupled
 trinuclear double-stranded helicates.
;
_journal_issue 47
_journal_name_full 'Dalton transactions (Cambridge, England : 2003)'
_journal_page_first 16470
_journal_page_last 16473
_journal_paper_doi 10.1039/c3dt52387j
_journal_volume 42
_journal_year 2013
_chemical_formula_moiety 'C52 H52 Cl4 N8 Ni3 O10 P2 S4, 2(H2 O)'
_chemical_formula_sum 'C52 H56 Cl4 N8 Ni3 O12 P2 S4'
_chemical_formula_weight 1493.16
_chemical_name_systematic
;
?
;
_space_group_IT_number 15
_symmetry_cell_setting monoclinic
_symmetry_space_group_name_Hall '-C 2yc'
_symmetry_space_group_name_H-M 'C 1 2/c 1'
_atom_sites_solution_hydrogens geom
_atom_sites_solution_primary direct
_atom_sites_solution_secondary difmap
_audit_creation_method SHELXL-97
_cell_angle_alpha 90.00
_cell_angle_beta 130.83(4)
_cell_angle_gamma 90.00
_cell_formula_units_Z 4
_cell_length_a 33.988(9)
_cell_length_b 10.7792(10)
_cell_length_c 23.245(6)
_cell_measurement_reflns_used 3316
_cell_measurement_temperature 293(2)
_cell_measurement_theta_max 21.2457
_cell_measurement_theta_min 2.0787
_cell_volume 6444(5)
_computing_cell_refinement
;
CrysAlisPro, Agilent Technologies,
Version 1.171.35.19 (release 27-10-2011 CrysAlis171 .NET)
(compiled Oct 27 2011,15:02:11)
;
_computing_data_collection MAR
_computing_data_reduction
;
CrysAlisPro, Agilent Technologies,
Version 1.171.35.19 (release 27-10-2011 CrysAlis171 .NET)
(compiled Oct 27 2011,15:02:11)
;
_computing_structure_refinement 'SHELXL-97 (Sheldrick, 1997)'
_computing_structure_solution 'SHELXS-97 (Sheldrick, 1990)'
_diffrn_ambient_temperature 293(2)
_diffrn_measured_fraction_theta_full 0.997
_diffrn_measured_fraction_theta_max 0.997
_diffrn_measurement_device_type 'MAR345 image plate'
_diffrn_measurement_method '100 images, \D\F 2.0\%'
_diffrn_radiation_monochromator 'Zr filter'
_diffrn_radiation_source 'Rigaku UltraX 18 rotating anode'
_diffrn_radiation_type MoK\a
_diffrn_radiation_wavelength 0.71073
_diffrn_reflns_av_R_equivalents 0.0948
_diffrn_reflns_av_sigmaI/netI 0.0672
_diffrn_reflns_limit_h_max 34
_diffrn_reflns_limit_h_min -34
_diffrn_reflns_limit_k_max 10
_diffrn_reflns_limit_k_min -11
_diffrn_reflns_limit_l_max 23
_diffrn_reflns_limit_l_min -23
_diffrn_reflns_number 13902
_diffrn_reflns_theta_full 21.29
_diffrn_reflns_theta_max 21.29
_diffrn_reflns_theta_min 2.60
_exptl_absorpt_coefficient_mu 1.276
_exptl_absorpt_correction_T_max 1.00000
_exptl_absorpt_correction_T_min 0.86710
_exptl_absorpt_correction_type multi-scan
_exptl_absorpt_process_details
;
CrysAlisPro, Agilent Technologies,
Version 1.171.35.19 (release 27-10-2011 CrysAlis171 .NET)
(compiled Oct 27 2011,15:02:11)
Empirical absorption correction using spherical harmonics,
implemented in SCALE3 ABSPACK scaling algorithm.
;
_exptl_crystal_colour green
_exptl_crystal_density_diffrn 1.539
_exptl_crystal_density_method 'not measured'
_exptl_crystal_description plate
_exptl_crystal_F_000 3064
_exptl_crystal_size_max 0.33
_exptl_crystal_size_mid 0.25
_exptl_crystal_size_min 0.03
_refine_diff_density_max 0.442
_refine_diff_density_min -0.344
_refine_diff_density_rms 0.085
_refine_ls_extinction_method none
_refine_ls_goodness_of_fit_ref 1.004
_refine_ls_hydrogen_treatment constr
_refine_ls_matrix_type full
_refine_ls_number_parameters 388
_refine_ls_number_reflns 3579
_refine_ls_number_restraints 0
_refine_ls_restrained_S_all 1.004
_refine_ls_R_factor_all 0.0870
_refine_ls_R_factor_gt 0.0598
_refine_ls_shift/su_max 0.000
_refine_ls_shift/su_mean 0.000
_refine_ls_structure_factor_coef Fsqd
_refine_ls_weighting_details 'calc w=1/[\s^2^(Fo^2^)+(0.1106P)^2^+0.0000P] where P=(Fo^2^+2Fc^2^)/3'
_refine_ls_weighting_scheme calc
_refine_ls_wR_factor_gt 0.1579
_refine_ls_wR_factor_ref 0.1804
_reflns_number_gt 2515
_reflns_number_total 3579
_reflns_threshold_expression >2sigma(I)
_cod_data_source_file c3dt52387j.txt
_cod_data_source_block safin145
_cod_original_cell_volume 6444(2)
_cod_original_sg_symbol_H-M 'C 2/c'
_cod_database_code 7024002

loop_
_symmetry_equiv_pos_as_xyz
'x, y, z'
'-x, y, -z+1/2'
'x+1/2, y+1/2, z'
'-x+1/2, y+1/2, -z+1/2'
'-x, -y, -z'
'x, -y, z-1/2'
'-x+1/2, -y+1/2, -z'
'x+1/2, -y+1/2, z-1/2'

loop_
_atom_site_label
_atom_site_type_symbol
_atom_site_fract_x
_atom_site_fract_y
_atom_site_fract_z
_atom_site_U_iso_or_equiv
_atom_site_adp_type
_atom_site_occupancy
_atom_site_symmetry_multiplicity
_atom_site_calc_flag
_atom_site_refinement_flags
Ni1 Ni 0.10588(3) 0.71577(8) 0.40499(6) 0.0651(4) Uani 1 1 d .
S2 S 0.11099(8) 0.48850(18) 0.44313(13) 0.0822(7) Uani 1 1 d .
P3 P 0.15645(8) 0.57122(19) 0.54209(13) 0.0747(6) Uani 1 1 d .
O4 O 0.2134(2) 0.5209(5) 0.5977(3) 0.0934(17) Uani 1 1 d .
C5 C 0.2485(5) 0.5232(16) 0.5834(8) 0.157(6) Uani 1 1 d .
H5 H 0.2350 0.5799 0.5411 0.188 Uiso 1 1 calc R
C6 C 0.2519(7) 0.4025(19) 0.5632(12) 0.272(12) Uani 1 1 d .
H6A H 0.2585 0.3439 0.5998 0.408 Uiso 1 1 calc R
H6B H 0.2798 0.3995 0.5624 0.408 Uiso 1 1 calc R
H6C H 0.2198 0.3820 0.5138 0.408 Uiso 1 1 calc R
C7 C 0.2986(6) 0.5715(16) 0.6532(15) 0.317(14) Uani 1 1 d .
H7A H 0.3030 0.5472 0.6968 0.475 Uiso 1 1 calc R
H7B H 0.2988 0.6604 0.6507 0.475 Uiso 1 1 calc R
H7C H 0.3266 0.5384 0.6573 0.475 Uiso 1 1 calc R
O8 O 0.1395(2) 0.5561(5) 0.5892(3) 0.0868(16) Uani 1 1 d .
C9 C 0.1202(4) 0.4389(10) 0.5946(7) 0.114(3) Uani 1 1 d .
H9 H 0.1086 0.3902 0.5503 0.137 Uiso 1 1 calc R
C10 C 0.1598(5) 0.3714(17) 0.6567(9) 0.244(10) Uani 1 1 d .
H10A H 0.1502 0.2853 0.6488 0.366 Uiso 1 1 calc R
H10B H 0.1661 0.4006 0.7011 0.366 Uiso 1 1 calc R
H10C H 0.1908 0.3810 0.6637 0.366 Uiso 1 1 calc R
C11 C 0.0737(5) 0.4620(10) 0.5838(8) 0.160(5) Uani 1 1 d .
H11A H 0.0613 0.3853 0.5879 0.240 Uiso 1 1 calc R
H11B H 0.0473 0.4972 0.5344 0.240 Uiso 1 1 calc R
H11C H 0.0817 0.5187 0.6221 0.240 Uiso 1 1 calc R
N12 N 0.1522(2) 0.7182(5) 0.5195(4) 0.0704(17) Uani 1 1 d .
C13 C 0.1772(3) 0.8128(9) 0.5691(5) 0.085(2) Uani 1 1 d .
S14 S 0.21727(15) 0.8018(3) 0.66422(18) 0.1559(15) Uani 1 1 d .
N15 N 0.1699(3) 0.9283(7) 0.5394(5) 0.088(2) Uani 1 1 d .
H15 H 0.1894 0.9829 0.5743 0.106 Uiso 1 1 calc R
C16 C 0.1391(3) 0.9793(7) 0.4675(6) 0.070(2) Uani 1 1 d .
C17 C 0.1396(4) 1.1108(8) 0.4653(6) 0.086(3) Uani 1 1 d .
H17 H 0.1599 1.1570 0.5100 0.104 Uiso 1 1 calc R
C18 C 0.1100(4) 1.1674(9) 0.3967(7) 0.097(3) Uani 1 1 d .
H18 H 0.1097 1.2535 0.3941 0.116 Uiso 1 1 calc R
C19 C 0.0808(4) 1.1000(8) 0.3318(6) 0.086(3) Uani 1 1 d .
H19 H 0.0598 1.1388 0.2846 0.103 Uiso 1 1 calc R
C20 C 0.0829(3) 0.9727(7) 0.3374(6) 0.071(2) Uani 1 1 d .
N21 N 0.1117(2) 0.9108(6) 0.4046(4) 0.0656(16) Uani 1 1 d .
N22 N 0.0530(2) 0.9006(5) 0.2709(4) 0.0616(15) Uani 1 1 d .
C23 C 0.0604(3) 0.9204(7) 0.2233(5) 0.072(2) Uani 1 1 d .
H23 H 0.0861 0.9782 0.2391 0.087 Uiso 1 1 calc R
C24 C 0.0355(3) 0.8676(7) 0.1519(5) 0.068(2) Uani 1 1 d .
C25 C 0.0555(3) 0.8993(7) 0.1155(5) 0.077(2) Uani 1 1 d .
H25 H 0.0851 0.9486 0.1413 0.092 Uiso 1 1 calc R
C26 C 0.0326(3) 0.8594(8) 0.0452(5) 0.077(2) Uani 1 1 d .
C27 C -0.0129(3) 0.7893(8) 0.0041(5) 0.084(2) Uani 1 1 d .
H27 H -0.0295 0.7648 -0.0455 0.100 Uiso 1 1 calc R
C28 C -0.0327(3) 0.7571(7) 0.0374(5) 0.077(2) Uani 1 1 d .
H28 H -0.0629 0.7095 0.0096 0.092 Uiso 1 1 calc R
C29 C -0.0101(3) 0.7921(6) 0.1117(5) 0.065(2) Uani 1 1 d .
O30 O -0.03042(17) 0.7579(4) 0.1414(3) 0.0600(13) Uani 1 1 d .
Cl31 Cl 0.05936(10) 0.8938(2) 0.00380(15) 0.1038(8) Uani 1 1 d .
Ni32 Ni 0.0000 0.77096(11) 0.2500 0.0597(4) Uani 1 2 d S
O33 O 0.06244(16) 0.6553(4) 0.2960(3) 0.0631(12) Uani 1 1 d .
C34 C 0.0754(3) 0.5600(6) 0.2764(4) 0.0587(18) Uani 1 1 d .
C35 C 0.0369(3) 0.4833(7) 0.2161(5) 0.074(2) Uani 1 1 d .
H35 H 0.0021 0.5028 0.1887 0.088 Uiso 1 1 calc R
C36 C 0.0497(3) 0.3798(7) 0.1967(5) 0.079(2) Uani 1 1 d .
H36 H 0.0237 0.3286 0.1573 0.095 Uiso 1 1 calc R
C37 C 0.1014(4) 0.3525(8) 0.2365(5) 0.077(2) Uani 1 1 d .
C38 C 0.1398(3) 0.4272(8) 0.2922(5) 0.080(2) Uani 1 1 d .
H38 H 0.1742 0.4091 0.3161 0.096 Uiso 1 1 calc R
C39 C 0.1281(3) 0.5329(7) 0.3148(4) 0.067(2) Uani 1 1 d .
Cl40 Cl 0.11717(11) 0.2226(2) 0.20965(16) 0.1152(9) Uani 1 1 d .
C41 C 0.1700(3) 0.6074(8) 0.3746(5) 0.082(2) Uani 1 1 d .
H41 H 0.2023 0.5915 0.3888 0.098 Uiso 1 1 calc R
O42 O 0.16901(18) 0.6918(5) 0.4107(3) 0.0814(15) Uani 1 1 d .
O101 O 0.2419(4) 0.1005(9) 0.6797(5) 0.202(4) Uani 1 1 d .
H10D H 0.2234 0.0739 0.6893 0.303 Uiso 1 1 d R
H10E H 0.2659 0.1401 0.7192 0.303 Uiso 1 1 d R

loop_
_atom_site_aniso_label
_atom_site_aniso_U_11
_atom_site_aniso_U_22
_atom_site_aniso_U_33
_atom_site_aniso_U_23
_atom_site_aniso_U_13
_atom_site_aniso_U_12
Ni1 0.0502(6) 0.0665(7) 0.0841(8) -0.0092(5) 0.0463(6) -0.0020(4)
S2 0.0799(15) 0.0712(13) 0.0941(18) -0.0088(11) 0.0562(14) -0.0018(10)
P3 0.0546(13) 0.0791(14) 0.0872(16) -0.0019(12) 0.0449(13) 0.0034(10)
O4 0.062(3) 0.095(4) 0.118(5) 0.011(3) 0.056(4) 0.006(3)
C5 0.084(8) 0.229(15) 0.170(13) 0.090(11) 0.089(10) 0.056(9)
C6 0.180(16) 0.32(3) 0.36(3) -0.14(2) 0.196(19) -0.006(16)
C7 0.120(13) 0.227(19) 0.58(4) 0.07(2) 0.22(2) 0.009(12)
O8 0.081(4) 0.091(4) 0.097(4) -0.008(3) 0.062(4) -0.006(3)
C9 0.106(8) 0.119(8) 0.136(10) 0.013(7) 0.087(8) 0.010(7)
C10 0.105(10) 0.29(2) 0.194(16) 0.134(16) 0.037(11) 0.007(12)
C11 0.172(12) 0.104(8) 0.263(17) -0.016(9) 0.168(13) -0.022(8)
N12 0.050(4) 0.075(4) 0.076(5) -0.010(4) 0.037(4) -0.003(3)
C13 0.068(6) 0.079(6) 0.085(6) -0.015(6) 0.040(5) -0.012(5)
S14 0.163(3) 0.113(2) 0.089(2) -0.0175(17) 0.037(2) -0.033(2)
N15 0.080(5) 0.084(5) 0.088(6) -0.028(5) 0.049(5) -0.025(4)
C16 0.060(5) 0.072(6) 0.097(7) -0.021(6) 0.059(6) -0.013(4)
C17 0.098(7) 0.064(6) 0.124(8) -0.039(6) 0.084(7) -0.017(5)
C18 0.129(8) 0.065(6) 0.133(9) -0.008(7) 0.102(8) 0.003(6)
C19 0.109(7) 0.073(6) 0.111(8) -0.021(6) 0.087(7) -0.009(5)
C20 0.075(6) 0.060(6) 0.114(8) -0.014(5) 0.077(6) -0.008(4)
N21 0.052(4) 0.068(4) 0.088(5) -0.013(4) 0.051(4) -0.006(3)
N22 0.056(4) 0.059(4) 0.082(5) -0.006(3) 0.051(4) -0.006(3)
C23 0.072(5) 0.066(5) 0.108(7) -0.004(5) 0.072(6) -0.011(4)
C24 0.063(5) 0.076(5) 0.084(6) -0.008(5) 0.057(5) -0.012(4)
C25 0.069(5) 0.084(5) 0.102(7) 0.001(5) 0.067(6) -0.005(4)
C26 0.079(6) 0.090(6) 0.088(7) 0.005(5) 0.066(6) 0.003(5)
C27 0.074(6) 0.111(6) 0.074(6) -0.009(5) 0.052(5) -0.009(5)
C28 0.064(5) 0.096(6) 0.085(6) 0.002(5) 0.055(5) -0.010(4)
C29 0.066(5) 0.065(5) 0.084(6) 0.003(4) 0.058(5) 0.009(4)
O30 0.055(3) 0.065(3) 0.077(3) 0.008(2) 0.051(3) 0.000(2)
Cl31 0.1148(19) 0.1235(18) 0.130(2) 0.0098(15) 0.1046(19) -0.0010(14)
Ni32 0.0502(8) 0.0628(8) 0.0819(10) 0.000 0.0501(8) 0.000
O33 0.048(3) 0.074(3) 0.071(3) -0.004(3) 0.040(3) 0.006(2)
C34 0.061(5) 0.058(4) 0.070(5) 0.014(4) 0.049(5) 0.015(4)
C35 0.064(5) 0.082(5) 0.083(6) 0.001(5) 0.051(5) 0.007(4)
C36 0.084(6) 0.082(6) 0.081(6) -0.018(5) 0.057(6) -0.007(5)
C37 0.089(7) 0.079(5) 0.077(6) -0.007(5) 0.060(6) 0.011(5)
C38 0.071(6) 0.093(6) 0.095(7) -0.005(5) 0.063(6) 0.013(5)
C39 0.058(5) 0.073(5) 0.086(6) -0.002(4) 0.053(5) 0.006(4)
Cl40 0.138(2) 0.1028(17) 0.119(2) -0.0093(15) 0.0904(19) 0.0297(15)
C41 0.055(5) 0.097(6) 0.096(7) -0.009(5) 0.051(5) 0.000(5)
O42 0.057(3) 0.089(4) 0.103(4) -0.022(3) 0.054(3) -0.009(3)
O101 0.167(8) 0.202(10) 0.193(9) -0.071(8) 0.098(8) -0.046(7)

loop_
_atom_type_symbol
_atom_type_description
_atom_type_scat_dispersion_real
_atom_type_scat_dispersion_imag
_atom_type_scat_source
C C 0.0033 0.0016 'International Tables Vol C Tables 4.2.6.8 and 6.1.1.4'
H H 0.0000 0.0000 'International Tables Vol C Tables 4.2.6.8 and 6.1.1.4'
N N 0.0061 0.0033 'International Tables Vol C Tables 4.2.6.8 and 6.1.1.4'
O O 0.0106 0.0060 'International Tables Vol C Tables 4.2.6.8 and 6.1.1.4'
P P 0.1023 0.0942 'International Tables Vol C Tables 4.2.6.8 and 6.1.1.4'
S S 0.1246 0.1234 'International Tables Vol C Tables 4.2.6.8 and 6.1.1.4'
Cl Cl 0.1484 0.1585 'International Tables Vol C Tables 4.2.6.8 and 6.1.1.4'
Ni Ni 0.3393 1.1124 'International Tables Vol C Tables 4.2.6.8 and 6.1.1.4'

loop_
_geom_angle_atom_site_label_1
_geom_angle_atom_site_label_2
_geom_angle_atom_site_label_3
_geom_angle
_geom_angle_site_symmetry_1
_geom_angle_site_symmetry_3
N12 Ni1 O33 162.0(2) . .
N12 Ni1 O42 92.0(2) . .
O33 Ni1 O42 85.3(2) . .
N12 Ni1 O30 108.3(2) . 2
O33 Ni1 O30 77.24(18) . 2
O42 Ni1 O30 158.7(2) . 2
N12 Ni1 N21 89.9(3) . .
O33 Ni1 N21 107.9(2) . .
O42 Ni1 N21 91.6(2) . .
O30 Ni1 N21 82.40(19) 2 .
N12 Ni1 S2 74.89(18) . .
O33 Ni1 S2 87.40(15) . .
O42 Ni1 S2 91.45(16) . .
O30 Ni1 S2 99.72(13) 2 .
N21 Ni1 S2 164.6(2) . .
P3 S2 Ni1 78.15(10) . .
O8 P3 O4 102.3(3) . .
O8 P3 N12 109.3(3) . .
O4 P3 N12 113.7(3) . .
O8 P3 S2 114.3(2) . .
O4 P3 S2 114.4(3) . .
N12 P3 S2 103.1(3) . .
C5 O4 P3 124.9(6) . .
C6 C5 O4 108.8(13) . .
C6 C5 C7 113.7(13) . .
O4 C5 C7 106.8(13) . .
C6 C5 H5 109.1 . .
O4 C5 H5 109.1 . .
C7 C5 H5 109.1 . .
C5 C6 H6A 109.5 . .
C5 C6 H6B 109.5 . .
H6A C6 H6B 109.5 . .
C5 C6 H6C 109.5 . .
H6A C6 H6C 109.5 . .
H6B C6 H6C 109.5 . .
C5 C7 H7A 109.5 . .
C5 C7 H7B 109.5 . .
H7A C7 H7B 109.5 . .
C5 C7 H7C 109.5 . .
H7A C7 H7C 109.5 . .
H7B C7 H7C 109.5 . .
C9 O8 P3 123.2(6) . .
C10 C9 C11 118.7(12) . .
C10 C9 O8 111.2(10) . .
C11 C9 O8 109.6(8) . .
C10 C9 H9 105.4 . .
C11 C9 H9 105.4 . .
O8 C9 H9 105.4 . .
C9 C10 H10A 109.5 . .
C9 C10 H10B 109.5 . .
H10A C10 H10B 109.5 . .
C9 C10 H10C 109.5 . .
H10A C10 H10C 109.5 . .
H10B C10 H10C 109.5 . .
C9 C11 H11A 109.5 . .
C9 C11 H11B 109.5 . .
H11A C11 H11B 109.5 . .
C9 C11 H11C 109.5 . .
H11A C11 H11C 109.5 . .
H11B C11 H11C 109.5 . .
C13 N12 P3 125.6(6) . .
C13 N12 Ni1 130.5(6) . .
P3 N12 Ni1 103.8(3) . .
N12 C13 N15 117.0(8) . .
N12 C13 S14 126.1(7) . .
N15 C13 S14 116.9(7) . .
C13 N15 C16 136.0(7) . .
C13 N15 H15 112.0 . .
C16 N15 H15 112.0 . .
N21 C16 N15 122.8(7) . .
N21 C16 C17 122.1(9) . .
N15 C16 C17 115.1(8) . .
C18 C17 C16 118.4(8) . .
C18 C17 H17 120.8 . .
C16 C17 H17 120.8 . .
C17 C18 C19 120.7(8) . .
C17 C18 H18 119.7 . .
C19 C18 H18 119.7 . .
C18 C19 C20 118.3(9) . .
C18 C19 H19 120.8 . .
C20 C19 H19 120.8 . .
N21 C20 C19 123.6(8) . .
N21 C20 N22 116.9(7) . .
C19 C20 N22 119.5(9) . .
C16 N21 C20 116.9(7) . .
C16 N21 Ni1 123.2(6) . .
C20 N21 Ni1 119.7(5) . .
C23 N22 C20 116.2(6) . .
C23 N22 Ni32 122.2(5) . .
C20 N22 Ni32 121.6(5) . .
N22 C23 C24 129.6(7) . .
N22 C23 H23 115.2 . .
C24 C23 H23 115.2 . .
C23 C24 C29 124.4(6) . .
C23 C24 C25 116.7(7) . .
C29 C24 C25 118.7(7) . .
C26 C25 C24 121.4(7) . .
C26 C25 H25 119.3 . .
C24 C25 H25 119.3 . .
C25 C26 C27 120.7(7) . .
C25 C26 Cl31 120.5(6) . .
C27 C26 Cl31 118.8(7) . .
C28 C27 C26 119.1(8) . .
C28 C27 H27 120.5 . .
C26 C27 H27 120.5 . .
C27 C28 C29 123.5(7) . .
C27 C28 H28 118.2 . .
C29 C28 H28 118.2 . .
O30 C29 C28 121.2(7) . .
O30 C29 C24 122.4(7) . .
C28 C29 C24 116.4(7) . .
C29 O30 Ni32 128.8(5) . .
C29 O30 Ni1 133.2(5) . 2
Ni32 O30 Ni1 96.53(18) . 2
O30 Ni32 O30 171.9(2) 2 .
O30 Ni32 O33 78.22(18) 2 .
O30 Ni32 O33 96.84(18) . .
O30 Ni32 O33 96.84(18) 2 2
O30 Ni32 O33 78.22(18) . 2
O33 Ni32 O33 105.4(3) . 2
O30 Ni32 N22 95.6(2) 2 .
O30 Ni32 N22 89.8(2) . .
O33 Ni32 N22 81.0(2) . .
O33 Ni32 N22 166.9(2) 2 .
O30 Ni32 N22 89.8(2) 2 2
O30 Ni32 N22 95.6(2) . 2
O33 Ni32 N22 166.9(2) . 2
O33 Ni32 N22 81.0(2) 2 2
N22 Ni32 N22 95.1(3) . 2
C34 O33 Ni1 123.3(4) . .
C34 O33 Ni32 139.5(4) . .
Ni1 O33 Ni32 96.64(19) . .
O33 C34 C35 120.1(6) . .
O33 C34 C39 121.2(7) . .
C35 C34 C39 118.6(6) . .
C36 C35 C34 121.1(7) . .
C36 C35 H35 119.4 . .
C34 C35 H35 119.4 . .
C35 C36 C37 119.3(8) . .
C35 C36 H36 120.4 . .
C37 C36 H36 120.4 . .
C38 C37 C36 121.7(7) . .
C38 C37 Cl40 119.3(7) . .
C36 C37 Cl40 118.9(7) . .
C37 C38 C39 120.5(7) . .
C37 C38 H38 119.7 . .
C39 C38 H38 119.7 . .
C34 C39 C38 118.6(7) . .
C34 C39 C41 123.1(7) . .
C38 C39 C41 118.3(7) . .
O42 C41 C39 128.1(7) . .
O42 C41 H41 115.9 . .
C39 C41 H41 115.9 . .
C41 O42 Ni1 121.8(5) . .
H10D O101 H10E 104.0 . .

loop_
_geom_bond_atom_site_label_1
_geom_bond_atom_site_label_2
_geom_bond_distance
_geom_bond_site_symmetry_2
Ni1 N12 2.022(7) .
Ni1 O33 2.032(5) .
Ni1 O42 2.077(5) .
Ni1 O30 2.081(4) 2
Ni1 N21 2.112(6) .
Ni1 S2 2.572(2) .
S2 P3 1.956(3) .
P3 O8 1.543(5) .
P3 O4 1.562(6) .
P3 N12 1.645(6) .
O4 C5 1.432(11) .
C5 C6 1.413(19) .
C5 C7 1.48(2) .
C5 H5 0.9800 .
C6 H6A 0.9600 .
C6 H6B 0.9600 .
C6 H6C 0.9600 .
C7 H7A 0.9600 .
C7 H7B 0.9600 .
C7 H7C 0.9600 .
O8 C9 1.467(11) .
C9 C10 1.373(14) .
C9 C11 1.451(13) .
C9 H9 0.9800 .
C10 H10A 0.9600 .
C10 H10B 0.9600 .
C10 H10C 0.9600 .
C11 H11A 0.9600 .
C11 H11B 0.9600 .
C11 H11C 0.9600 .
N12 C13 1.345(10) .
C13 N15 1.366(10) .
C13 S14 1.679(9) .
N15 C16 1.380(10) .
N15 H15 0.8600 .
C16 N21 1.331(9) .
C16 C17 1.419(10) .
C17 C18 1.353(12) .
C17 H17 0.9300 .
C18 C19 1.352(12) .
C18 H18 0.9300 .
C19 C20 1.377(10) .
C19 H19 0.9300 .
C20 N21 1.357(10) .
C20 N22 1.405(9) .
N22 C23 1.304(8) .
N22 Ni32 2.071(5) .
C23 C24 1.400(10) .
C23 H23 0.9300 .
C24 C29 1.428(10) .
C24 C25 1.430(9) .
C25 C26 1.341(10) .
C25 H25 0.9300 .
C26 C27 1.393(11) .
C26 Cl31 1.743(7) .
C27 C28 1.364(10) .
C27 H27 0.9300 .
C28 C29 1.406(10) .
C28 H28 0.9300 .
C29 O30 1.310(8) .
O30 Ni32 2.012(5) .
O30 Ni1 2.081(4) 2
Ni32 O30 2.012(5) 2
Ni32 O33 2.058(4) .
Ni32 O33 2.058(4) 2
Ni32 N22 2.071(5) 2
O33 C34 1.312(8) .
C34 C35 1.401(10) .
C34 C39 1.414(9) .
C35 C36 1.376(10) .
C35 H35 0.9300 .
C36 C37 1.381(10) .
C36 H36 0.9300 .
C37 C38 1.348(11) .
C37 Cl40 1.755(8) .
C38 C39 1.413(10) .
C38 H38 0.9300 .
C39 C41 1.421(10) .
C41 O42 1.253(9) .
C41 H41 0.9300 .
O101 H10D 0.8424 .
O101 H10E 0.8425 .

loop_
_geom_torsion_atom_site_label_1
_geom_torsion_atom_site_label_2
_geom_torsion_atom_site_label_3
_geom_torsion_atom_site_label_4
_geom_torsion
_geom_torsion_site_symmetry_1
_geom_torsion_site_symmetry_4
N12 Ni1 S2 P3 -1.83(18) . .
O33 Ni1 S2 P3 175.11(14) . .
O42 Ni1 S2 P3 89.88(18) . .
O30 Ni1 S2 P3 -108.31(16) 2 .
N21 Ni1 S2 P3 -11.6(6) . .
Ni1 S2 P3 O8 120.8(3) . .
Ni1 S2 P3 O4 -121.7(3) . .
Ni1 S2 P3 N12 2.2(2) . .
O8 P3 O4 C5 -175.0(10) . .
N12 P3 O4 C5 -57.2(11) . .
S2 P3 O4 C5 60.9(10) . .
P3 O4 C5 C6 -103.9(12) . .
P3 O4 C5 C7 132.9(9) . .
O4 P3 O8 C9 -82.6(7) . .
N12 P3 O8 C9 156.6(7) . .
S2 P3 O8 C9 41.6(7) . .
P3 O8 C9 C10 92.9(13) . .
P3 O8 C9 C11 -133.8(8) . .
O8 P3 N12 C13 58.5(7) . .
O4 P3 N12 C13 -55.1(7) . .
S2 P3 N12 C13 -179.5(6) . .
O8 P3 N12 Ni1 -124.9(3) . .
O4 P3 N12 Ni1 121.6(3) . .
S2 P3 N12 Ni1 -2.9(3) . .
O33 Ni1 N12 C13 168.6(6) . .
O42 Ni1 N12 C13 87.6(7) . .
O30 Ni1 N12 C13 -86.0(7) 2 .
N21 Ni1 N12 C13 -4.0(7) . .
S2 Ni1 N12 C13 178.6(7) . .
O33 Ni1 N12 P3 -7.8(8) . .
O42 Ni1 N12 P3 -88.8(3) . .
O30 Ni1 N12 P3 97.6(3) 2 .
N21 Ni1 N12 P3 179.6(3) . .
S2 Ni1 N12 P3 2.2(2) . .
P3 N12 C13 N15 178.0(5) . .
Ni1 N12 C13 N15 2.3(11) . .
P3 N12 C13 S14 -1.0(11) . .
Ni1 N12 C13 S14 -176.7(4) . .
N12 C13 N15 C16 5.9(14) . .
S14 C13 N15 C16 -175.0(7) . .
C13 N15 C16 N21 -10.4(13) . .
C13 N15 C16 C17 171.0(9) . .
N21 C16 C17 C18 1.9(11) . .
N15 C16 C17 C18 -179.5(7) . .
C16 C17 C18 C19 -0.3(13) . .
C17 C18 C19 C20 -1.5(13) . .
C18 C19 C20 N21 1.8(11) . .
C18 C19 C20 N22 -179.9(7) . .
N15 C16 N21 C20 179.9(6) . .
C17 C16 N21 C20 -1.6(9) . .
N15 C16 N21 Ni1 5.7(9) . .
C17 C16 N21 Ni1 -175.8(5) . .
C19 C20 N21 C16 -0.3(10) . .
N22 C20 N21 C16 -178.6(5) . .
C19 C20 N21 Ni1 174.1(5) . .
N22 C20 N21 Ni1 -4.1(7) . .
N12 Ni1 N21 C16 -0.1(5) . .
O33 Ni1 N21 C16 -177.7(5) . .
O42 Ni1 N21 C16 -92.1(5) . .
O30 Ni1 N21 C16 108.4(5) 2 .
S2 Ni1 N21 C16 9.4(9) . .
N12 Ni1 N21 C20 -174.2(5) . .
O33 Ni1 N21 C20 8.2(5) . .
O42 Ni1 N21 C20 93.8(5) . .
O30 Ni1 N21 C20 -65.7(5) 2 .
S2 Ni1 N21 C20 -164.7(4) . .
N21 C20 N22 C23 -125.4(7) . .
C19 C20 N22 C23 56.3(9) . .
N21 C20 N22 Ni32 54.9(7) . .
C19 C20 N22 Ni32 -123.5(6) . .
C20 N22 C23 C24 -177.3(7) . .
Ni32 N22 C23 C24 2.5(11) . .
N22 C23 C24 C29 10.1(13) . .
N22 C23 C24 C25 -174.2(7) . .
C23 C24 C25 C26 -176.1(7) . .
C29 C24 C25 C26 -0.2(11) . .
C24 C25 C26 C27 2.5(12) . .
C24 C25 C26 Cl31 -177.2(6) . .
C25 C26 C27 C28 -2.7(13) . .
Cl31 C26 C27 C28 177.0(6) . .
C26 C27 C28 C29 0.7(13) . .
C27 C28 C29 O30 -179.4(7) . .
C27 C28 C29 C24 1.4(11) . .
C23 C24 C29 O30 -5.2(11) . .
C25 C24 C29 O30 179.2(6) . .
C23 C24 C29 C28 173.9(7) . .
C25 C24 C29 C28 -1.7(10) . .
C28 C29 O30 Ni32 169.0(5) . .
C24 C29 O30 Ni32 -11.9(9) . .
C28 C29 O30 Ni1 -28.2(9) . 2
C24 C29 O30 Ni1 150.9(6) . 2
C29 O30 Ni32 O33 -63.1(5) . .
Ni1 O30 Ni32 O33 129.44(17) 2 .
C29 O30 Ni32 O33 -167.5(5) . 2
Ni1 O30 Ni32 O33 25.04(17) 2 2
C29 O30 Ni32 N22 17.8(5) . .
Ni1 O30 Ni32 N22 -149.7(2) 2 .
C29 O30 Ni32 N22 113.0(5) . 2
Ni1 O30 Ni32 N22 -54.5(2) 2 2
C23 N22 Ni32 O30 161.4(5) . 2
C20 N22 Ni32 O30 -18.8(6) . 2
C23 N22 Ni32 O30 -12.6(6) . .
C20 N22 Ni32 O30 167.1(6) . .
C23 N22 Ni32 O33 84.3(6) . .
C20 N22 Ni32 O33 -95.9(6) . .
C23 N22 Ni32 O33 -36.2(12) . 2
C20 N22 Ni32 O33 143.6(8) . 2
C23 N22 Ni32 N22 -108.3(6) . 2
C20 N22 Ni32 N22 71.5(5) . 2
N12 Ni1 O33 C34 -38.0(9) . .
O42 Ni1 O33 C34 44.0(5) . .
O30 Ni1 O33 C34 -148.2(5) 2 .
N21 Ni1 O33 C34 134.3(5) . .
S2 Ni1 O33 C34 -47.6(5) . .
N12 Ni1 O33 Ni32 135.1(6) . .
O42 Ni1 O33 Ni32 -142.9(2) . .
O30 Ni1 O33 Ni32 24.88(17) 2 .
N21 Ni1 O33 Ni32 -52.7(2) . .
S2 Ni1 O33 Ni32 125.46(15) . .
O30 Ni32 O33 C34 145.4(7) 2 .
O30 Ni32 O33 C34 -28.2(7) . .
O33 Ni32 O33 C34 51.5(6) 2 .
N22 Ni32 O33 C34 -116.9(7) . .
N22 Ni32 O33 C34 169.5(8) 2 .
O30 Ni32 O33 Ni1 -25.69(18) 2 .
O30 Ni32 O33 Ni1 160.75(18) . .
O33 Ni32 O33 Ni1 -119.6(2) 2 .
N22 Ni32 O33 Ni1 72.1(2) . .
N22 Ni32 O33 Ni1 -1.6(10) 2 .
Ni1 O33 C34 C35 146.4(5) . .
Ni32 O33 C34 C35 -23.0(10) . .
Ni1 O33 C34 C39 -34.0(8) . .
Ni32 O33 C34 C39 156.6(5) . .
O33 C34 C35 C36 -177.1(7) . .
C39 C34 C35 C36 3.4(11) . .
C34 C35 C36 C37 -1.3(12) . .
C35 C36 C37 C38 -2.3(13) . .
C35 C36 C37 Cl40 -178.3(6) . .
C36 C37 C38 C39 3.7(13) . .
Cl40 C37 C38 C39 179.7(6) . .
O33 C34 C39 C38 178.5(6) . .
C35 C34 C39 C38 -1.9(11) . .
O33 C34 C39 C41 -2.0(11) . .
C35 C34 C39 C41 177.6(7) . .
C37 C38 C39 C34 -1.5(12) . .
C37 C38 C39 C41 178.9(8) . .
C34 C39 C41 O42 12.7(13) . .
C38 C39 C41 O42 -167.8(8) . .
C39 C41 O42 Ni1 13.8(12) . .
N12 Ni1 O42 C41 128.9(6) . .
O33 Ni1 O42 C41 -33.3(6) . .
O30 Ni1 O42 C41 -68.0(9) 2 .
N21 Ni1 O42 C41 -141.1(6) . .
S2 Ni1 O42 C41 54.0(6) . .
